data_7053478
loop_
_publ_author_name
'Rajput, Lalit'
'Biradha, Kumar'

_publ_section_title
;
 Assembling coordination networks of bis-amido pyridines via hydrogen
 bonds: isostructurality and large hydrophobic cavities for guest
 inclusion
;
_journal_issue 11
_journal_name_full 'New Journal of Chemistry'
_journal_page_first 2415
_journal_paper_doi 10.1039/c0nj00070a
_journal_volume 34
_journal_year 2010
_chemical_formula_sum 'C40 H50 Cu N8 O4 S2'
_chemical_formula_weight 834.54
_chemical_name_systematic
;
?
;
_space_group_IT_number 2
_symmetry_cell_setting triclinic
_symmetry_space_group_name_Hall '-P 1'
_symmetry_space_group_name_H-M 'P -1'
_atom_sites_solution_hydrogens geom
_atom_sites_solution_primary direct
_atom_sites_solution_secondary difmap
_audit_creation_method SHELXL-97
_cell_angle_alpha 91.1390(10)
_cell_angle_beta 103.4700(10)
_cell_angle_gamma 91.6260(10)
_cell_formula_units_Z 1
_cell_length_a 7.4307(3)
_cell_length_b 10.5364(4)
_cell_length_c 14.0517(5)
_cell_measurement_reflns_used 4146
_cell_measurement_temperature 293(2)
_cell_measurement_theta_max 26
_cell_measurement_theta_min 1.49
_cell_volume 1069.06(7)
_computing_structure_refinement 'SHELXL-97 (Sheldrick, 1997)'
_computing_structure_solution 'SHELXS-97 (Sheldrick, 1990)'
_diffrn_ambient_temperature 293(2)
_diffrn_measured_fraction_theta_full 0.989
_diffrn_measured_fraction_theta_max 0.989
_diffrn_measurement_device_type 'Bruker-APEX-2 CCD area detector'
_diffrn_measurement_method hemisphere
_diffrn_radiation_monochromator graphite
_diffrn_radiation_source 'fine-focus sealed tube'
_diffrn_radiation_type MoK\a
_diffrn_radiation_wavelength 0.71073
_diffrn_reflns_av_R_equivalents 0.0276
_diffrn_reflns_av_sigmaI/netI 0.0284
_diffrn_reflns_limit_h_max 8
_diffrn_reflns_limit_h_min -9
_diffrn_reflns_limit_k_max 12
_diffrn_reflns_limit_k_min -12
_diffrn_reflns_limit_l_max 16
_diffrn_reflns_limit_l_min -17
_diffrn_reflns_number 13618
_diffrn_reflns_theta_full 26.00
_diffrn_reflns_theta_max 26.00
_diffrn_reflns_theta_min 1.49
_exptl_absorpt_coefficient_mu 0.657
_exptl_absorpt_correction_T_max 0.943
_exptl_absorpt_correction_T_min 0.900
_exptl_absorpt_correction_type empirical
_exptl_absorpt_process_details sadabs
_exptl_crystal_colour green
_exptl_crystal_density_diffrn 1.296
_exptl_crystal_density_meas ?
_exptl_crystal_density_method 'not measured'
_exptl_crystal_description plates
_exptl_crystal_F_000 439
_exptl_crystal_size_max 0.16
_exptl_crystal_size_mid 0.14
_exptl_crystal_size_min 0.09
_refine_diff_density_max 0.444
_refine_diff_density_min -0.240
_refine_diff_density_rms 0.069
_refine_ls_extinction_method none
_refine_ls_goodness_of_fit_ref 0.827
_refine_ls_hydrogen_treatment constr
_refine_ls_matrix_type full
_refine_ls_number_parameters 277
_refine_ls_number_reflns 4146
_refine_ls_number_restraints 0
_refine_ls_restrained_S_all 0.827
_refine_ls_R_factor_all 0.0499
_refine_ls_R_factor_gt 0.0418
_refine_ls_shift/su_max 0.000
_refine_ls_shift/su_mean 0.000
_refine_ls_structure_factor_coef Fsqd
_refine_ls_weighting_details 'calc w=1/[\s^2^(Fo^2^)+(0.1084P)^2^+0.5460P] where P=(Fo^2^+2Fc^2^)/3'
_refine_ls_weighting_scheme calc
_refine_ls_wR_factor_gt 0.1231
_refine_ls_wR_factor_ref 0.1307
_reflns_number_gt 3550
_reflns_number_total 4146
_reflns_threshold_expression >2sigma(I)
_cod_data_source_file c0nj00070a.txt
_cod_data_source_block 10
_cod_depositor_comments
;
The following automatic conversions were performed:

'_symmetry_cell_setting' value 'Triclinic' changed to 'triclinic'
according to /home/saulius/struct/CIF-dictionaries/cif_core.dic
dictionary named 'cif_core.dic' version 2.4.2 from 2011-04-26.

Automatic conversion script
Id: cif_fix_values 1891 2012-01-12 08:04:46Z andrius 

The following automatic conversions were performed:

'_exptl_crystal_density_meas' value 'not measured' was changed to '?'
- the value is perceived as not measured.

Automatic conversion script
Id: cif_fix_values 3008 2015-01-20 13:52:24Z robertas 
;
_cod_original_sg_symbol_H-M P-1
_cod_database_code 7053478

loop_
_symmetry_equiv_pos_as_xyz
'x, y, z'
'-x, -y, -z'

loop_
_atom_site_label
_atom_site_type_symbol
_atom_site_fract_x
_atom_site_fract_y
_atom_site_fract_z
_atom_site_U_iso_or_equiv
_atom_site_adp_type
_atom_site_occupancy
_atom_site_symmetry_multiplicity
_atom_site_calc_flag
_atom_site_refinement_flags
_atom_site_disorder_assembly
_atom_site_disorder_group
Cu1 Cu 0.5000 0.5000 0.5000 0.03487(15) Uani 1 2 d S . .
S200 S 0.06384(9) 0.75682(6) 0.29840(5) 0.0541(2) Uani 1 1 d . . .
C200 C 0.2083(3) 0.6605(2) 0.36340(17) 0.0384(5) Uani 1 1 d . . .
N200 N 0.3114(3) 0.5931(2) 0.40890(16) 0.0494(5) Uani 1 1 d . . .
O11 O 0.6692(3) 0.07871(18) 0.37945(18) 0.0641(6) Uani 1 1 d . . .
N11 N 0.3398(3) 0.33785(16) 0.46866(13) 0.0354(4) Uani 1 1 d . . .
C11 C 0.3059(3) 0.12218(19) 0.41026(15) 0.0337(4) Uani 1 1 d . . .
C12 C 0.4119(3) 0.23335(19) 0.43840(16) 0.0355(5) Uani 1 1 d . . .
H12 H 0.5361 0.2354 0.4362 0.043 Uiso 1 1 calc R . .
C13 C 0.1636(3) 0.3347(2) 0.47409(18) 0.0428(5) Uani 1 1 d . . .
H13 H 0.1146 0.4074 0.4953 0.051 Uiso 1 1 calc R . .
C14 C 0.0510(3) 0.2268(2) 0.4492(2) 0.0471(6) Uani 1 1 d . . .
H14 H -0.0717 0.2267 0.4539 0.056 Uiso 1 1 calc R . .
C15 C 0.1226(3) 0.1198(2) 0.41730(18) 0.0421(5) Uani 1 1 d . . .
H15 H 0.0489 0.0462 0.4005 0.051 Uiso 1 1 calc R . .
N21 N 0.3752(3) 0.01344(17) 0.37360(14) 0.0385(4) Uani 1 1 d . . .
H21 H 0.2997 -0.0512 0.3597 0.046 Uiso 1 1 calc R . .
C21 C 0.5463(3) -0.0023(2) 0.35731(18) 0.0393(5) Uani 1 1 d . . .
C22 C 0.5758(4) -0.1255(2) 0.30802(18) 0.0444(5) Uani 1 1 d . . .
H22A H 0.4606 -0.1755 0.2919 0.053 Uiso 1 1 calc . . .
H22B H 0.6667 -0.1736 0.3526 0.053 Uiso 1 1 calc . . .
C23 C 0.6425(4) -0.1019(3) 0.2149(2) 0.0501(6) Uani 1 1 d . . .
H23A H 0.7478 -0.0423 0.2302 0.060 Uiso 1 1 calc . . .
H23B H 0.6844 -0.1810 0.1926 0.060 Uiso 1 1 calc . . .
C24 C 0.4967(4) -0.0503(3) 0.1328(2) 0.0553(7) Uani 1 1 d . . .
H24A H 0.4533 0.0285 0.1548 0.066 Uiso 1 1 calc . . .
H24B H 0.3921 -0.1104 0.1161 0.066 Uiso 1 1 calc . . .
C25 C 0.5700(4) -0.0261(3) 0.0416(2) 0.0609(7) Uani 1 1 d . . .
H25A H 0.6755 0.0332 0.0589 0.073 Uiso 1 1 calc . . .
H25B H 0.6131 -0.1052 0.0199 0.073 Uiso 1 1 calc . . .
C301 C -0.0186(5) 0.5587(3) -0.0293(2) 0.0663(8) Uani 1 1 d . . .
C302 C -0.0003(5) 0.6769(4) 0.0131(3) 0.0775(9) Uani 1 1 d . . .
H302 H 0.0355 0.6856 0.0809 0.093 Uiso 1 1 calc R . .
C303 C -0.0341(6) 0.7855(4) -0.0428(4) 0.0931(12) Uani 1 1 d . . .
H303 H -0.0180 0.8652 -0.0118 0.112 Uiso 1 1 calc R . .
C304 C -0.0903(7) 0.7759(5) -0.1422(4) 0.1035(14) Uani 1 1 d . . .
H304 H -0.1159 0.8479 -0.1795 0.124 Uiso 1 1 calc R . .
C305 C -0.1078(9) 0.6595(5) -0.1848(3) 0.124(2) Uani 1 1 d . . .
H305 H -0.1418 0.6518 -0.2528 0.149 Uiso 1 1 calc R . .
C306 C -0.0769(8) 0.5512(4) -0.1307(3) 0.1036(15) Uani 1 1 d . . .
H306 H -0.0954 0.4720 -0.1626 0.124 Uiso 1 1 calc R . .
O101 O 0.6653(4) 0.4433(2) 0.37205(17) 0.0739(6) Uani 1 1 d . . .
N100 N 0.6118(5) 0.4348(3) 0.2074(2) 0.0738(8) Uani 1 1 d . . .
C101 C 0.6372(9) 0.4987(4) 0.2988(4) 0.0519(13) Uani 0.50 1 d P A 1
C102 C 0.586(2) 0.5124(13) 0.1196(7) 0.113(4) Uani 0.50 1 d P A 1
C103 C 0.6326(15) 0.3053(7) 0.2028(6) 0.094(3) Uani 0.50 1 d P A 1
C104 C 0.6459(14) 0.3810(11) 0.2910(7) 0.108(3) Uani 0.50 1 d P A 2
C105 C 0.573(2) 0.5572(11) 0.1689(15) 0.143(6) Uani 0.50 1 d P A 2
C106 C 0.5764(18) 0.3318(11) 0.1230(9) 0.128(4) Uani 0.50 1 d P A 2

loop_
_atom_site_aniso_label
_atom_site_aniso_U_11
_atom_site_aniso_U_22
_atom_site_aniso_U_33
_atom_site_aniso_U_23
_atom_site_aniso_U_13
_atom_site_aniso_U_12
Cu1 0.0360(2) 0.0251(2) 0.0399(2) 0.00084(14) 0.00127(15) 0.00236(14)
S200 0.0493(4) 0.0448(4) 0.0597(4) 0.0043(3) -0.0058(3) 0.0121(3)
C200 0.0388(12) 0.0326(11) 0.0408(12) -0.0016(9) 0.0038(10) -0.0014(9)
N200 0.0470(11) 0.0368(10) 0.0559(13) 0.0072(9) -0.0059(10) 0.0019(9)
O11 0.0469(10) 0.0482(10) 0.1012(16) -0.0204(10) 0.0280(11) -0.0076(8)
N11 0.0371(9) 0.0285(9) 0.0389(10) -0.0009(7) 0.0058(8) 0.0018(7)
C11 0.0377(11) 0.0305(10) 0.0319(11) 0.0011(8) 0.0057(8) 0.0014(8)
C12 0.0367(11) 0.0304(10) 0.0391(12) 0.0017(9) 0.0079(9) 0.0002(8)
C13 0.0378(12) 0.0384(12) 0.0521(14) -0.0035(10) 0.0105(10) 0.0058(9)
C14 0.0364(12) 0.0481(14) 0.0575(15) -0.0066(11) 0.0135(11) 0.0001(10)
C15 0.0400(12) 0.0381(12) 0.0475(14) -0.0047(10) 0.0103(10) -0.0069(9)
N21 0.0395(10) 0.0288(9) 0.0468(11) -0.0053(8) 0.0106(8) -0.0031(7)
C21 0.0430(12) 0.0337(11) 0.0413(13) 0.0016(9) 0.0098(10) 0.0020(9)
C22 0.0530(14) 0.0363(12) 0.0455(14) 0.0021(10) 0.0138(11) 0.0096(10)
C23 0.0506(14) 0.0501(14) 0.0517(15) 0.0014(11) 0.0153(12) 0.0117(11)
C24 0.0581(16) 0.0633(17) 0.0457(15) 0.0043(12) 0.0135(12) 0.0106(13)
C25 0.0659(18) 0.0694(18) 0.0491(17) 0.0066(14) 0.0146(14) 0.0167(14)
C301 0.0671(19) 0.079(2) 0.0534(17) -0.0058(14) 0.0159(14) 0.0078(16)
C302 0.087(2) 0.080(2) 0.064(2) -0.0061(18) 0.0173(18) 0.0023(19)
C303 0.099(3) 0.077(2) 0.108(3) -0.008(2) 0.035(3) 0.002(2)
C304 0.115(4) 0.106(4) 0.091(3) 0.027(3) 0.021(3) 0.028(3)
C305 0.183(6) 0.116(4) 0.063(3) 0.011(3) 0.004(3) 0.038(4)
C306 0.152(4) 0.090(3) 0.058(2) -0.007(2) 0.001(2) 0.024(3)
O101 0.0978(18) 0.0648(13) 0.0616(14) -0.0124(12) 0.0269(12) -0.0125(12)
N100 0.092(2) 0.0773(19) 0.0562(16) 0.0090(14) 0.0248(14) 0.0016(15)
C101 0.083(4) 0.027(2) 0.052(3) -0.001(2) 0.029(3) -0.006(2)
C102 0.163(11) 0.123(11) 0.064(6) 0.031(6) 0.043(6) 0.037(9)
C103 0.158(9) 0.064(4) 0.062(5) -0.030(4) 0.035(5) -0.002(5)
C104 0.095(6) 0.142(9) 0.093(7) 0.023(6) 0.031(5) -0.013(6)
C105 0.144(11) 0.062(6) 0.23(2) 0.025(9) 0.058(13) 0.018(6)
C106 0.151(10) 0.128(9) 0.112(8) -0.060(7) 0.053(8) -0.033(7)

loop_
_atom_type_symbol
_atom_type_description
_atom_type_scat_dispersion_real
_atom_type_scat_dispersion_imag
_atom_type_scat_source
C C 0.0033 0.0016 'International Tables Vol C Tables 4.2.6.8 and 6.1.1.4'
H H 0.0000 0.0000 'International Tables Vol C Tables 4.2.6.8 and 6.1.1.4'
Cu Cu 0.3201 1.2651 'International Tables Vol C Tables 4.2.6.8 and 6.1.1.4'
N N 0.0061 0.0033 'International Tables Vol C Tables 4.2.6.8 and 6.1.1.4'
O O 0.0106 0.0060 'International Tables Vol C Tables 4.2.6.8 and 6.1.1.4'
S S 0.1246 0.1234 'International Tables Vol C Tables 4.2.6.8 and 6.1.1.4'

loop_
_geom_angle_atom_site_label_1
_geom_angle_atom_site_label_2
_geom_angle_atom_site_label_3
_geom_angle
_geom_angle_site_symmetry_1
_geom_angle_site_symmetry_3
N200 Cu1 N200 180.0 . 2_666
N200 Cu1 N11 89.82(8) . 2_666
N200 Cu1 N11 90.18(8) 2_666 2_666
N200 Cu1 N11 90.18(8) . .
N200 Cu1 N11 89.82(8) 2_666 .
N11 Cu1 N11 180.0 2_666 .
N200 C200 S200 179.4(2) . .
C200 N200 Cu1 171.4(2) . .
C13 N11 C12 119.42(19) . .
C13 N11 Cu1 121.32(15) . .
C12 N11 Cu1 119.21(14) . .
C15 C11 C12 118.2(2) . .
C15 C11 N21 118.82(19) . .
C12 C11 N21 122.99(19) . .
N11 C12 C11 121.8(2) . .
N11 C12 H12 119.1 . .
C11 C12 H12 119.1 . .
N11 C13 C14 122.0(2) . .
N11 C13 H13 119.0 . .
C14 C13 H13 119.0 . .
C15 C14 C13 119.1(2) . .
C15 C14 H14 120.4 . .
C13 C14 H14 120.4 . .
C14 C15 C11 119.5(2) . .
C14 C15 H15 120.3 . .
C11 C15 H15 120.3 . .
C21 N21 C11 128.14(18) . .
C21 N21 H21 115.9 . .
C11 N21 H21 115.9 . .
O11 C21 N21 122.5(2) . .
O11 C21 C22 121.1(2) . .
N21 C21 C22 116.4(2) . .
C21 C22 C23 111.0(2) . .
C21 C22 H22A 109.4 . .
C23 C22 H22A 109.4 . .
C21 C22 H22B 109.4 . .
C23 C22 H22B 109.4 . .
H22A C22 H22B 108.0 . .
C24 C23 C22 113.9(2) . .
C24 C23 H23A 108.8 . .
C22 C23 H23A 108.8 . .
C24 C23 H23B 108.8 . .
C22 C23 H23B 108.8 . .
H23A C23 H23B 107.7 . .
C23 C24 C25 112.2(2) . .
C23 C24 H24A 109.2 . .
C25 C24 H24A 109.2 . .
C23 C24 H24B 109.2 . .
C25 C24 H24B 109.2 . .
H24A C24 H24B 107.9 . .
C25 C25 C24 113.9(3) 2_655 .
C25 C25 H25A 108.8 2_655 .
C24 C25 H25A 108.8 . .
C25 C25 H25B 108.8 2_655 .
C24 C25 H25B 108.8 . .
H25A C25 H25B 107.7 . .
C302 C301 C306 116.7(3) . .
C302 C301 C301 122.3(4) . 2_565
C306 C301 C301 121.0(4) . 2_565
C301 C302 C303 121.6(4) . .
C301 C302 H302 119.2 . .
C303 C302 H302 119.2 . .
C304 C303 C302 120.7(4) . .
C304 C303 H303 119.7 . .
C302 C303 H303 119.7 . .
C305 C304 C303 118.2(4) . .
C305 C304 H304 120.9 . .
C303 C304 H304 120.9 . .
C304 C305 C306 121.8(4) . .
C304 C305 H305 119.1 . .
C306 C305 H305 119.1 . .
C305 C306 C301 120.9(4) . .
C305 C306 H306 119.5 . .
C301 C306 H306 119.5 . .
C101 O101 C104 61.0(5) . .
C104 N100 C103 65.3(7) . .
C104 N100 C101 54.9(6) . .
C103 N100 C101 120.2(5) . .
C104 N100 C105 139.0(10) . .
C103 N100 C105 155.6(9) . .
C101 N100 C105 84.2(8) . .
C104 N100 C102 171.9(8) . .
C103 N100 C102 121.7(6) . .
C101 N100 C102 117.7(6) . .
C105 N100 C102 34.4(7) . .
C104 N100 C106 109.9(8) . .
C103 N100 C106 45.3(6) . .
C101 N100 C106 164.3(6) . .
C105 N100 C106 110.4(10) . .
C102 N100 C106 77.6(7) . .
O101 C101 N100 121.5(4) . .
O101 C104 N100 122.6(10) . .

loop_
_geom_bond_atom_site_label_1
_geom_bond_atom_site_label_2
_geom_bond_distance
_geom_bond_site_symmetry_2
Cu1 N200 1.964(2) .
Cu1 N200 1.964(2) 2_666
Cu1 N11 2.0347(17) 2_666
Cu1 N11 2.0347(17) .
S200 C200 1.630(2) .
C200 N200 1.149(3) .
O11 C21 1.213(3) .
N11 C13 1.329(3) .
N11 C12 1.342(3) .
C11 C15 1.388(3) .
C11 C12 1.390(3) .
C11 N21 1.406(3) .
C12 H12 0.9300 .
C13 C14 1.382(4) .
C13 H13 0.9300 .
C14 C15 1.371(3) .
C14 H14 0.9300 .
C15 H15 0.9300 .
N21 C21 1.357(3) .
N21 H21 0.8600 .
C21 C22 1.505(3) .
C22 C23 1.526(4) .
C22 H22A 0.9700 .
C22 H22B 0.9700 .
C23 C24 1.509(4) .
C23 H23A 0.9700 .
C23 H23B 0.9700 .
C24 C25 1.527(4) .
C24 H24A 0.9700 .
C24 H24B 0.9700 .
C25 C25 1.497(6) 2_655
C25 H25A 0.9700 .
C25 H25B 0.9700 .
C301 C302 1.359(5) .
C301 C306 1.390(5) .
C301 C301 1.496(7) 2_565
C302 C303 1.396(6) .
C302 H302 0.9300 .
C303 C304 1.362(6) .
C303 H303 0.9300 .
C304 C305 1.343(7) .
C304 H304 0.9300 .
C305 C306 1.379(6) .
C305 H305 0.9300 .
C306 H306 0.9300 .
O101 C101 1.172(6) .
O101 C104 1.280(11) .
N100 C104 1.289(10) .
N100 C103 1.380(8) .
N100 C101 1.408(6) .
N100 C105 1.419(13) .
N100 C102 1.472(11) .
N100 C106 1.563(10) .
